data_7206980
loop_
_publ_author_name
'Chan, Henry'
'Chen, Yang'
'Dai, Ming'
'L\"u, Chun-Ning'
'Wang, Hui-Fang'
'Ren, Zhi-Gang'
'Huang, Zheng-Jun'
'Ni, Chun-Yan'
'Lang, Jian-Ping'

_publ_section_title
;
 Multi-dimensional iodocuprates of 4-cyanopyridinium and
 N,N&#x2032;-dialkyl-4,4&#x2032;-bipyridinium: syntheses, structures and
 dielectric properties
;
_journal_issue 2
_journal_name_full CrystEngComm
_journal_page_first 466
_journal_paper_doi 10.1039/c1ce05770g
_journal_volume 14
_journal_year 2012
_chemical_formula_moiety 'C9 H11 N2, Cu I2'
_chemical_formula_sum 'C9 H11 Cu I2 N2'
_chemical_formula_weight 464.55
_chemical_name_systematic
;
?
;
_space_group_IT_number 114
_symmetry_cell_setting tetragonal
_symmetry_space_group_name_Hall 'P -4 2n'
_symmetry_space_group_name_H-M 'P -4 21 c'
_atom_sites_solution_hydrogens geom
_atom_sites_solution_primary direct
_atom_sites_solution_secondary difmap
_audit_creation_method SHELXL-97
_cell_angle_alpha 90.00
_cell_angle_beta 90.00
_cell_angle_gamma 90.00
_cell_formula_units_Z 8
_cell_length_a 20.190(3)
_cell_length_b 20.190(3)
_cell_length_c 6.4628(13)
_cell_measurement_reflns_used 11006
_cell_measurement_temperature 223(2)
_cell_measurement_theta_max 27.4739
_cell_measurement_theta_min 3.0268
_cell_volume 2634.5(8)
_computing_cell_refinement 'CrystalClear, Ver. 1.30 (Rigaku/MSC, 2001)'
_computing_data_collection 'CrystalClear, Ver. 1.30 (Rigaku/MSC, 2001)'
_computing_data_reduction 'CrystalStructure, Ver. 3.60 (Rigaku/MSC, 2004)'
_computing_molecular_graphics 'ORTEPII (Johnson, 1976)'
_computing_publication_material SHELXL97
_computing_structure_refinement 'SHELXL-97 (Sheldrick, 1997)'
_computing_structure_solution 'SHELXS-97 (Sheldrick, 1990)'
_diffrn_ambient_temperature 223(2)
_diffrn_measured_fraction_theta_full 0.991
_diffrn_measured_fraction_theta_max 0.991
_diffrn_measurement_device_type 'Rigaku MercuryCCD area detector'
_diffrn_measurement_method \w
_diffrn_radiation_monochromator graphite
_diffrn_radiation_source 'fine-focus sealed tube'
_diffrn_radiation_type MoK\a
_diffrn_radiation_wavelength 0.71073
_diffrn_reflns_av_R_equivalents 0.0435
_diffrn_reflns_av_sigmaI/netI 0.0191
_diffrn_reflns_limit_h_max 24
_diffrn_reflns_limit_h_min -18
_diffrn_reflns_limit_k_max 21
_diffrn_reflns_limit_k_min -24
_diffrn_reflns_limit_l_max 7
_diffrn_reflns_limit_l_min -6
_diffrn_reflns_number 12792
_diffrn_reflns_theta_full 25.00
_diffrn_reflns_theta_max 25.00
_diffrn_reflns_theta_min 3.19
_diffrn_standards_decay_% 0
_diffrn_standards_interval_count 0
_diffrn_standards_interval_time 0
_diffrn_standards_number 0
_exptl_absorpt_coefficient_mu 6.313
_exptl_absorpt_correction_T_max 0.532
_exptl_absorpt_correction_T_min 0.250
_exptl_absorpt_correction_type multi-scan
_exptl_absorpt_process_details 'Jacobson, R. (1998) Private communication to Rigaku Company, Tokyo, Japan.'
_exptl_crystal_colour Black
_exptl_crystal_density_diffrn 2.342
_exptl_crystal_density_method 'not measured'
_exptl_crystal_description Needle
_exptl_crystal_F_000 1712
_exptl_crystal_size_max 0.29
_exptl_crystal_size_mid 0.20
_exptl_crystal_size_min 0.10
_refine_diff_density_max 1.052
_refine_diff_density_min -0.741
_refine_diff_density_rms 0.189
_refine_ls_abs_structure_details 'Flack H D (1983), Acta Cryst. A39, 876-881'
_refine_ls_abs_structure_Flack 0(10)
_refine_ls_extinction_method none
_refine_ls_goodness_of_fit_ref 1.036
_refine_ls_hydrogen_treatment constr
_refine_ls_matrix_type full
_refine_ls_number_parameters 130
_refine_ls_number_reflns 1329
_refine_ls_number_restraints 115
_refine_ls_restrained_S_all 1.017
_refine_ls_R_factor_all 0.0529
_refine_ls_R_factor_gt 0.0509
_refine_ls_shift/su_max 0.001
_refine_ls_shift/su_mean 0.000
_refine_ls_structure_factor_coef Fsqd
_refine_ls_weighting_details 'calc w=1/[\s^2^(Fo^2^)+(0.0636P)^2^+13.5755P] where P=(Fo^2^+2Fc^2^)/3'
_refine_ls_weighting_scheme calc
_refine_ls_wR_factor_gt 0.1193
_refine_ls_wR_factor_ref 0.1208
_reflns_number_gt 1296
_reflns_number_total 1329
_reflns_threshold_expression >2sigma(I)
_cod_data_source_file c1ce05770g.txt
_cod_data_source_block 3
_cod_depositor_comments
;
The following automatic conversions were performed:

'_symmetry_cell_setting' value 'Tetragonal' changed to 'tetragonal'
according to /home/saulius/struct/CIF-dictionaries/cif_core.dic
dictionary named 'cif_core.dic' version 2.4.1 from
2010-06-29.

'_exptl_absorpt_correction_type' value 'Multi-scan'
changed to 'multi-scan' according to
/home/saulius/struct/CIF-dictionaries/cif_core.dic dictionary named
'cif_core.dic' version 2.4.1 from 2010-06-29.

Automatic conversion script
Id: cif_fix_values 1715 2011-07-08 13:25:40Z adriana 
;
_cod_database_code 7206980

loop_
_symmetry_equiv_pos_as_xyz
'x, y, z'
'-x, -y, z'
'y, -x, -z'
'-y, x, -z'
'-x+1/2, y+1/2, -z+1/2'
'x+1/2, -y+1/2, -z+1/2'
'-y+1/2, -x+1/2, z+1/2'
'y+1/2, x+1/2, z+1/2'

loop_
_atom_site_label
_atom_site_type_symbol
_atom_site_fract_x
_atom_site_fract_y
_atom_site_fract_z
_atom_site_U_iso_or_equiv
_atom_site_adp_type
_atom_site_occupancy
_atom_site_symmetry_multiplicity
_atom_site_calc_flag
_atom_site_refinement_flags
Cu1 Cu 0.0000 0.5000 0.9677(4) 0.0590(6) Uani 1 2 d S
Cu2 Cu 0.0000 1.0000 1.0000 0.0532(9) Uani 1 4 d S
Cu3 Cu 0.0000 1.0000 0.5000 0.0552(9) Uani 1 4 d S
I1 I 0.10490(4) 0.49055(5) 0.71673(15) 0.0539(3) Uani 1 1 d .
I2 I 0.10440(4) 1.00848(4) 0.75014(12) 0.0524(3) Uani 1 1 d .
N1 N -0.0184(5) 0.7612(4) 0.7251(16) 0.048(2) Uani 1 1 d U
N2 N 0.2316(7) 0.6864(9) 0.785(3) 0.110(5) Uani 1 1 d U
C1 C -0.0023(6) 0.6969(6) 0.715(2) 0.055(3) Uani 1 1 d U
H1 H -0.0349 0.6642 0.6970 0.066 Uiso 1 1 calc R
C2 C 0.0644(6) 0.6800(6) 0.733(2) 0.057(3) Uani 1 1 d U
H2 H 0.0771 0.6352 0.7304 0.068 Uiso 1 1 calc R
C3 C 0.1096(7) 0.7264(7) 0.752(2) 0.059(3) Uani 1 1 d U
C4 C 0.0922(7) 0.7916(7) 0.764(3) 0.067(3) Uani 1 1 d U
H4 H 0.1248 0.8243 0.7829 0.080 Uiso 1 1 calc R
C5 C 0.0263(7) 0.8090(6) 0.747(2) 0.059(3) Uani 1 1 d U
H5 H 0.0133 0.8537 0.7500 0.071 Uiso 1 1 calc R
C6 C 0.1785(8) 0.7069(9) 0.776(3) 0.082(4) Uani 1 1 d U
C7 C -0.1225(8) 0.7631(9) 0.918(3) 0.085(5) Uani 1 1 d U
H7A H -0.1221 0.7154 0.9352 0.127 Uiso 1 1 calc R
H7B H -0.1678 0.7790 0.9219 0.127 Uiso 1 1 calc R
H7C H -0.0974 0.7834 1.0297 0.127 Uiso 1 1 calc R
C8 C -0.0914(7) 0.7810(7) 0.714(3) 0.065(3) Uani 1 1 d U
H8 H -0.0936 0.8297 0.6983 0.078 Uiso 1 1 calc R
C9 C -0.1226(9) 0.7506(10) 0.525(3) 0.090(5) Uani 1 1 d U
H9A H -0.1229 0.7028 0.5389 0.135 Uiso 1 1 calc R
H9B H -0.0973 0.7629 0.4031 0.135 Uiso 1 1 calc R
H9C H -0.1676 0.7666 0.5107 0.135 Uiso 1 1 calc R

loop_
_atom_site_aniso_label
_atom_site_aniso_U_11
_atom_site_aniso_U_22
_atom_site_aniso_U_33
_atom_site_aniso_U_23
_atom_site_aniso_U_13
_atom_site_aniso_U_12
Cu1 0.0502(15) 0.0522(16) 0.0745(15) 0.000 0.000 0.0026(8)
Cu2 0.0495(14) 0.0495(14) 0.0607(18) 0.000 0.000 0.000
Cu3 0.0530(14) 0.0530(14) 0.0594(18) 0.000 0.000 0.000
I1 0.0422(5) 0.0627(5) 0.0568(5) 0.0011(4) 0.0001(4) 0.0077(4)
I2 0.0409(5) 0.0730(6) 0.0432(4) 0.0002(5) 0.0004(4) -0.0002(3)
N1 0.060(5) 0.040(5) 0.043(5) -0.004(5) 0.005(5) -0.002(4)
N2 0.079(6) 0.142(9) 0.108(9) 0.011(8) -0.001(7) 0.004(6)
C1 0.046(5) 0.046(5) 0.073(7) 0.000(7) 0.004(7) -0.004(4)
C2 0.053(5) 0.054(6) 0.063(8) 0.001(7) 0.010(7) 0.000(4)
C3 0.055(5) 0.087(7) 0.037(7) 0.010(7) -0.005(7) -0.015(5)
C4 0.074(6) 0.073(6) 0.053(8) -0.003(8) -0.002(8) -0.037(5)
C5 0.088(6) 0.045(5) 0.044(6) 0.002(6) 0.006(7) -0.016(5)
C6 0.066(5) 0.111(8) 0.070(8) 0.010(7) 0.005(7) -0.007(6)
C7 0.069(7) 0.106(9) 0.079(7) 0.000(7) 0.011(6) 0.013(7)
C8 0.069(6) 0.055(7) 0.070(8) -0.004(7) 0.004(7) 0.018(6)
C9 0.080(8) 0.107(9) 0.083(7) -0.008(7) -0.016(6) 0.014(8)

loop_
_atom_type_symbol
_atom_type_description
_atom_type_scat_dispersion_real
_atom_type_scat_dispersion_imag
_atom_type_scat_source
C C 0.0033 0.0000 'International Tables Vol C Tables 4.2.6.8 and 6.1.1.4'
H H 0.0000 0.0000 'International Tables Vol C Tables 4.2.6.8 and 6.1.1.4'
N N 0.0061 0.0000 'International Tables Vol C Tables 4.2.6.8 and 6.1.1.4'
Cu Cu 0.3201 0.0000 'International Tables Vol C Tables 4.2.6.8 and 6.1.1.4'
I I -0.4742 0.0000 'International Tables Vol C Tables 4.2.6.8 and 6.1.1.4'

loop_
_geom_angle_atom_site_label_1
_geom_angle_atom_site_label_2
_geom_angle_atom_site_label_3
_geom_angle
_geom_angle_site_symmetry_1
_geom_angle_site_symmetry_3
I1 Cu1 I1 105.77(10) 8_455 7
I1 Cu1 I1 118.64(4) 8_455 .
I1 Cu1 I1 104.64(3) 7 .
I1 Cu1 I1 104.64(3) 8_455 2_565
I1 Cu1 I1 118.64(4) 7 2_565
I1 Cu1 I1 105.32(10) . 2_565
I2 Cu2 I2 111.612(19) 4_667 2_575
I2 Cu2 I2 111.612(19) 4_667 .
I2 Cu2 I2 105.27(4) 2_575 .
I2 Cu2 I2 105.27(4) 4_667 3_467
I2 Cu2 I2 111.612(19) 2_575 3_467
I2 Cu2 I2 111.612(19) . 3_467
I2 Cu3 I2 111.644(19) . 4_666
I2 Cu3 I2 111.644(19) . 3_466
I2 Cu3 I2 105.21(4) 4_666 3_466
I2 Cu3 I2 105.21(4) . 2_575
I2 Cu3 I2 111.64(2) 4_666 2_575
I2 Cu3 I2 111.644(19) 3_466 2_575
Cu1 I1 Cu1 74.45(2) 7_554 .
Cu2 I2 Cu3 74.76(2) . .
C5 N1 C1 123.0(11) . .
C5 N1 C8 118.0(10) . .
C1 N1 C8 119.0(10) . .
N1 C1 C2 117.9(11) . .
N1 C1 H1 121.1 . .
C2 C1 H1 121.1 . .
C3 C2 C1 120.3(13) . .
C3 C2 H2 119.8 . .
C1 C2 H2 119.8 . .
C2 C3 C4 121.0(13) . .
C2 C3 C6 118.8(15) . .
C4 C3 C6 120.1(14) . .
C3 C4 C5 119.2(11) . .
C3 C4 H4 120.4 . .
C5 C4 H4 120.4 . .
N1 C5 C4 118.6(12) . .
N1 C5 H5 120.7 . .
C4 C5 H5 120.7 . .
N2 C6 C3 174(2) . .
C8 C7 H7A 109.5 . .
C8 C7 H7B 109.5 . .
H7A C7 H7B 109.5 . .
C8 C7 H7C 109.5 . .
H7A C7 H7C 109.5 . .
H7B C7 H7C 109.5 . .
C9 C8 C7 116.1(14) . .
C9 C8 N1 109.7(12) . .
C7 C8 N1 107.2(13) . .
C9 C8 H8 107.9 . .
C7 C8 H8 107.9 . .
N1 C8 H8 107.9 . .
C8 C9 H9A 109.5 . .
C8 C9 H9B 109.5 . .
H9A C9 H9B 109.5 . .
C8 C9 H9C 109.5 . .
H9A C9 H9C 109.5 . .
H9B C9 H9C 109.5 . .

loop_
_geom_bond_atom_site_label_1
_geom_bond_atom_site_label_2
_geom_bond_distance
_geom_bond_site_symmetry_2
Cu1 I1 2.6667(18) 8_455
Cu1 I1 2.6668(18) 7
Cu1 I1 2.6746(18) .
Cu1 I1 2.6746(18) 2_565
Cu2 I2 2.6608(8) 4_667
Cu2 I2 2.6608(9) 2_575
Cu2 I2 2.6608(9) .
Cu2 I2 2.6608(8) 3_467
Cu3 I2 2.6619(8) .
Cu3 I2 2.6619(8) 4_666
Cu3 I2 2.6619(8) 3_466
Cu3 I2 2.6619(8) 2_575
I1 Cu1 2.6668(18) 7_554
N1 C5 1.328(14) .
N1 C1 1.340(14) .
N1 C8 1.530(16) .
N2 C6 1.151(18) .
C1 C2 1.393(16) .
C1 H1 0.9400 .
C2 C3 1.313(18) .
C2 H2 0.9400 .
C3 C4 1.36(2) .
C3 C6 1.45(2) .
C4 C5 1.381(19) .
C4 H4 0.9400 .
C5 H5 0.9400 .
C7 C8 1.51(2) .
C7 H7A 0.9700 .
C7 H7B 0.9700 .
C7 H7C 0.9700 .
C8 C9 1.50(2) .
C8 H8 0.9900 .
C9 H9A 0.9700 .
C9 H9B 0.9700 .
C9 H9C 0.9700 .
